data_7154739
loop_
_publ_author_name
'Bakthadoss, Manickam'
'Vinayagam, Varathan'

_publ_section_title
;
 A novel protocol for the facile construction of tetrahydroquinoline fused
 tricyclic frameworks via an intramolecular 1,3-dipolar nitrile oxide
 cycloaddition reaction.
;
_journal_issue 39
_journal_name_full 'Organic &amp; biomolecular chemistry'
_journal_page_first 10007
_journal_page_last 10014
_journal_paper_doi 10.1039/c5ob01060h
_journal_volume 13
_journal_year 2015
_chemical_compound_source synthatic
_chemical_formula_moiety 'C24 H18 Cl N3 O3 S'
_chemical_formula_sum 'C24 H18 Cl N3 O3 S'
_chemical_formula_weight 463.92
_chemical_melting_point 435.15
_chemical_name_common '3-(2-chlorophenyl)-5-tosyl-3,3a,4,5-tetrahydroisoxazolo [4,3-c] quinoline - 3a- carbonitrile'
_chemical_name_systematic '3-(2-chlorophenyl)-5-tosyl-3,3a,4,5-tetrahydroisoxazolo [4,3-c] quinoline - 3a- carbonitrile'
_space_group_IT_number 19
_symmetry_space_group_name_Hall 'P 2ac 2ab'
_symmetry_space_group_name_H-M 'P 21 21 21'
_atom_sites_solution_hydrogens geom
_atom_sites_solution_primary direct
_atom_sites_solution_secondary difmap
_audit_creation_method SHELXL-97
_audit_update_record
;
2015-06-19 deposited with the CCDC.
2015-08-11 downloaded from the CCDC.
;
_cell_angle_alpha 90.00
_cell_angle_beta 90.00
_cell_angle_gamma 90.00
_cell_formula_units_Z 4
_cell_length_a 9.398(2)
_cell_length_b 9.776(2)
_cell_length_c 24.059(6)
_cell_measurement_temperature 296(2)
_cell_volume 2210.4(9)
_computing_structure_refinement 'SHELXL-97 (Sheldrick, 1997)'
_computing_structure_solution 'SHELXS-97 (Sheldrick, 1990)'
_diffrn_ambient_temperature 296(2)
_diffrn_measured_fraction_theta_full 0.877
_diffrn_measured_fraction_theta_max 0.877
_diffrn_radiation_monochromator graphite
_diffrn_radiation_source 'fine-focus sealed tube'
_diffrn_radiation_type CuK\a
_diffrn_radiation_wavelength 1.54178
_diffrn_reflns_av_R_equivalents 0.0462
_diffrn_reflns_av_sigmaI/netI 0.0577
_diffrn_reflns_limit_h_max 10
_diffrn_reflns_limit_h_min -10
_diffrn_reflns_limit_k_max 10
_diffrn_reflns_limit_k_min -11
_diffrn_reflns_limit_l_max 18
_diffrn_reflns_limit_l_min -28
_diffrn_reflns_number 10416
_diffrn_reflns_theta_full 66.66
_diffrn_reflns_theta_max 66.66
_diffrn_reflns_theta_min 3.67
_exptl_absorpt_coefficient_mu 2.680
_exptl_crystal_colour clourless
_exptl_crystal_density_diffrn 1.394
_exptl_crystal_density_method 'not measured'
_exptl_crystal_description strong
_exptl_crystal_F_000 960
_exptl_crystal_recrystallization_method 'Re-crystallisation from solvent: ethonal'
_refine_diff_density_max 0.498
_refine_diff_density_min -0.594
_refine_diff_density_rms 0.148
_refine_ls_abs_structure_details 'Flack H D (1983), Acta Cryst. A39, 876-881'
_refine_ls_abs_structure_Flack 0.41(3)
_refine_ls_extinction_method none
_refine_ls_goodness_of_fit_ref 1.097
_refine_ls_hydrogen_treatment mixed
_refine_ls_matrix_type full
_refine_ls_number_parameters 290
_refine_ls_number_reflns 3226
_refine_ls_number_restraints 0
_refine_ls_restrained_S_all 1.097
_refine_ls_R_factor_all 0.0900
_refine_ls_R_factor_gt 0.0573
_refine_ls_shift/su_max 0.000
_refine_ls_shift/su_mean 0.000
_refine_ls_structure_factor_coef Fsqd
_refine_ls_weighting_details 'calc w=1/[\s^2^(Fo^2^)+(0.1427P)^2^+0.3352P] where P=(Fo^2^+2Fc^2^)/3'
_refine_ls_weighting_scheme calc
_refine_ls_wR_factor_gt 0.1529
_refine_ls_wR_factor_ref 0.1969
_reflns_number_gt 2703
_reflns_number_total 3226
_reflns_threshold_expression >2sigma(I)
_cod_data_source_file c5ob01060h2.cif
_cod_data_source_block shelxl
_cod_original_sg_symbol_H-M P212121
_cod_database_code 7154739

loop_
_symmetry_equiv_pos_as_xyz
'x, y, z'
'-x+1/2, -y, z+1/2'
'-x, y+1/2, -z+1/2'
'x+1/2, -y+1/2, -z'

loop_
_atom_site_label
_atom_site_type_symbol
_atom_site_fract_x
_atom_site_fract_y
_atom_site_fract_z
_atom_site_U_iso_or_equiv
_atom_site_adp_type
_atom_site_occupancy
_atom_site_symmetry_multiplicity
_atom_site_calc_flag
_atom_site_refinement_flags
S1 S 0.74595(14) 0.73931(11) 0.58492(4) 0.0459(3) Uani 1 1 d .
Cl1 Cl 0.9725(2) 0.9313(2) 0.76633(7) 0.0876(6) Uani 1 1 d .
O1 O 0.6633(5) 0.8005(4) 0.54183(13) 0.0647(11) Uani 1 1 d .
O2 O 0.8691(4) 0.8094(4) 0.60425(14) 0.0589(9) Uani 1 1 d .
N1 N 0.6403(5) 0.7149(4) 0.63944(13) 0.0458(9) Uani 1 1 d .
O3 O 0.5152(5) 0.9105(4) 0.80644(15) 0.0708(11) Uani 1 1 d .
C6 C 0.4029(5) 0.7601(4) 0.67640(18) 0.0437(10) Uani 1 1 d .
N2 N 0.4134(5) 0.8551(5) 0.77000(18) 0.0591(12) Uani 1 1 d .
C19 C 0.7461(6) 0.4558(5) 0.58816(18) 0.0532(12) Uani 1 1 d .
H24 H 0.6840 0.4614 0.6182 0.064 Uiso 1 1 calc R
N3 N 0.6654(7) 1.0734(5) 0.6554(3) 0.0829(17) Uani 1 1 d .
C7 C 0.4702(6) 0.8293(5) 0.72311(18) 0.0449(10) Uani 1 1 d .
C18 C 0.7985(6) 0.5733(5) 0.56345(16) 0.0469(12) Uani 1 1 d .
C20 C 0.7875(7) 0.3303(6) 0.5676(2) 0.0615(15) Uani 1 1 d .
H25 H 0.7521 0.2510 0.5838 0.074 Uiso 1 1 calc R
C8 C 0.6291(6) 0.8632(4) 0.72024(17) 0.0439(10) Uani 1 1 d .
C23 C 0.8938(8) 0.5661(6) 0.5204(2) 0.0655(16) Uani 1 1 d .
H28 H 0.9308 0.6454 0.5047 0.079 Uiso 1 1 calc R
C21 C 0.8814(7) 0.3200(6) 0.5228(2) 0.0622(14) Uani 1 1 d .
C17 C 0.7003(5) 0.7349(5) 0.69513(16) 0.0423(10) Uani 1 1 d .
H00A H 0.8025 0.7477 0.6928 0.051 Uiso 1 1 calc R
H00B H 0.6813 0.6556 0.7182 0.051 Uiso 1 1 calc R
C5 C 0.2541(6) 0.7452(5) 0.6728(2) 0.0538(11) Uani 1 1 d .
H6 H 0.1968 0.7791 0.7012 0.065 Uiso 1 1 calc R
C1 C 0.4876(5) 0.7056(5) 0.63445(16) 0.0436(10) Uani 1 1 d .
C10 C 0.7467(7) 0.7981(5) 0.81252(17) 0.0539(12) Uani 1 1 d .
C16 C 0.6501(6) 0.9812(5) 0.6837(2) 0.0564(13) Uani 1 1 d .
C22 C 0.9334(8) 0.4404(7) 0.5009(2) 0.0755(19) Uani 1 1 d .
H27 H 0.9980 0.4358 0.4717 0.091 Uiso 1 1 calc R
C3 C 0.2778(6) 0.6272(6) 0.5868(2) 0.0606(14) Uani 1 1 d .
H4 H 0.2357 0.5825 0.5569 0.073 Uiso 1 1 calc R
C2 C 0.4259(6) 0.6384(6) 0.58940(18) 0.0523(12) Uani 1 1 d .
H3 H 0.4825 0.6016 0.5614 0.063 Uiso 1 1 calc R
C4 C 0.1929(6) 0.6819(7) 0.6284(2) 0.0602(14) Uani 1 1 d .
H5 H 0.0944 0.6754 0.6259 0.072 Uiso 1 1 calc R
C9 C 0.6570(6) 0.9001(6) 0.7825(2) 0.0554(12) Uani 1 1 d .
H10 H 0.7033 0.9898 0.7844 0.066 Uiso 1 1 calc R
C14 C 0.9829(11) 0.7056(9) 0.8305(3) 0.091(2) Uani 1 1 d .
H15 H 1.0810 0.7115 0.8260 0.109 Uiso 1 1 calc R
C11 C 0.6868(9) 0.6936(7) 0.8442(2) 0.0743(18) Uani 1 1 d .
H18 H 0.5888 0.6893 0.8493 0.089 Uiso 1 1 calc R
C15 C 0.8937(7) 0.8020(7) 0.8066(2) 0.0663(16) Uani 1 1 d .
C13 C 0.9242(14) 0.6019(10) 0.8607(3) 0.106(3) Uani 1 1 d .
H16 H 0.9829 0.5356 0.8763 0.128 Uiso 1 1 calc R
C12 C 0.7768(15) 0.5938(8) 0.8686(3) 0.106(4) Uani 1 1 d .
H17 H 0.7381 0.5234 0.8897 0.127 Uiso 1 1 calc R
C24 C 0.9229(12) 0.1806(8) 0.5001(3) 0.101(3) Uani 1 1 d .
H29A H 0.9045 0.1778 0.4609 0.151 Uiso 1 1 calc R
H29B H 0.8681 0.1110 0.5184 0.151 Uiso 1 1 calc R
H29C H 1.0223 0.1649 0.5067 0.151 Uiso 1 1 calc R

loop_
_atom_site_aniso_label
_atom_site_aniso_U_11
_atom_site_aniso_U_22
_atom_site_aniso_U_33
_atom_site_aniso_U_23
_atom_site_aniso_U_13
_atom_site_aniso_U_12
S1 0.0447(7) 0.0500(5) 0.0431(5) 0.0085(4) 0.0058(4) 0.0030(6)
Cl1 0.0638(11) 0.1021(13) 0.0971(10) -0.0178(10) 0.0187(8) -0.0073(10)
O1 0.061(3) 0.078(2) 0.0559(17) 0.0230(19) 0.0119(17) 0.016(2)
O2 0.048(2) 0.0579(18) 0.0710(19) -0.0032(18) 0.0144(17) -0.0092(19)
N1 0.039(2) 0.059(2) 0.0392(15) -0.0001(16) 0.0003(15) 0.002(2)
O3 0.060(3) 0.085(2) 0.067(2) -0.030(2) 0.0116(19) 0.011(2)
C6 0.041(3) 0.0388(19) 0.052(2) 0.0093(19) 0.0032(19) 0.002(2)
N2 0.053(3) 0.060(2) 0.065(2) -0.011(2) 0.014(2) 0.007(2)
C19 0.055(3) 0.060(3) 0.0451(19) 0.010(2) 0.012(2) 0.001(3)
N3 0.076(4) 0.055(3) 0.119(4) 0.026(3) 0.027(3) 0.004(3)
C7 0.045(3) 0.0366(18) 0.053(2) -0.0009(18) 0.008(2) 0.004(2)
C18 0.053(3) 0.053(2) 0.0351(17) 0.0059(18) 0.0003(18) -0.004(2)
C20 0.070(4) 0.054(3) 0.061(2) 0.006(2) 0.008(3) -0.002(3)
C8 0.043(3) 0.038(2) 0.051(2) -0.0029(19) 0.0046(19) -0.001(2)
C23 0.077(4) 0.064(3) 0.055(2) 0.008(3) 0.025(3) -0.003(3)
C21 0.071(4) 0.062(3) 0.054(2) -0.007(2) 0.000(2) 0.004(3)
C17 0.039(3) 0.045(2) 0.0426(18) -0.0021(18) -0.0012(17) 0.011(2)
C5 0.041(3) 0.053(2) 0.068(3) 0.007(2) 0.006(2) 0.001(3)
C1 0.043(3) 0.0434(19) 0.0445(19) 0.0134(18) -0.0016(18) -0.003(2)
C10 0.060(3) 0.057(2) 0.0455(19) -0.020(2) 0.000(2) -0.004(3)
C16 0.049(3) 0.043(2) 0.077(3) 0.001(3) 0.004(3) -0.002(2)
C22 0.093(5) 0.074(3) 0.060(3) -0.002(3) 0.035(3) 0.002(4)
C3 0.050(3) 0.073(3) 0.058(2) 0.009(3) -0.017(2) -0.003(3)
C2 0.045(3) 0.068(3) 0.044(2) 0.005(2) -0.0055(19) 0.005(3)
C4 0.034(3) 0.072(3) 0.075(3) 0.014(3) -0.006(2) -0.001(3)
C9 0.052(3) 0.052(2) 0.062(3) -0.018(2) 0.004(2) -0.001(3)
C14 0.102(6) 0.096(5) 0.074(4) -0.020(4) -0.020(4) 0.032(5)
C11 0.103(6) 0.065(3) 0.055(2) -0.015(3) 0.001(3) -0.009(4)
C15 0.066(4) 0.076(3) 0.057(3) -0.025(3) -0.007(2) 0.013(3)
C13 0.135(9) 0.100(6) 0.084(4) -0.024(4) -0.041(5) 0.056(7)
C12 0.190(12) 0.065(4) 0.062(3) -0.003(3) -0.021(5) 0.014(6)
C24 0.144(8) 0.074(4) 0.085(4) -0.018(4) 0.022(5) 0.019(5)

loop_
_atom_type_symbol
_atom_type_description
_atom_type_scat_dispersion_real
_atom_type_scat_dispersion_imag
_atom_type_scat_source
C C 0.0181 0.0091 'International Tables Vol C Tables 4.2.6.8 and 6.1.1.4'
H H 0.0000 0.0000 'International Tables Vol C Tables 4.2.6.8 and 6.1.1.4'
N N 0.0311 0.0180 'International Tables Vol C Tables 4.2.6.8 and 6.1.1.4'
O O 0.0492 0.0322 'International Tables Vol C Tables 4.2.6.8 and 6.1.1.4'
S S 0.3331 0.5567 'International Tables Vol C Tables 4.2.6.8 and 6.1.1.4'
Cl Cl 0.3639 0.7018 'International Tables Vol C Tables 4.2.6.8 and 6.1.1.4'

loop_
_geom_angle_atom_site_label_1
_geom_angle_atom_site_label_2
_geom_angle_atom_site_label_3
_geom_angle
O2 S1 O1 118.6(3)
O2 S1 N1 107.3(2)
O1 S1 N1 108.0(2)
O2 S1 C18 108.0(2)
O1 S1 C18 108.9(2)
N1 S1 C18 105.4(2)
C1 N1 C17 117.8(3)
C1 N1 S1 122.5(3)
C17 N1 S1 118.2(3)
N2 O3 C9 110.4(3)
C1 C6 C5 118.9(4)
C1 C6 C7 119.3(4)
C5 C6 C7 121.7(4)
C7 N2 O3 110.0(5)
C20 C19 C18 119.0(4)
C20 C19 H24 120.5
C18 C19 H24 120.5
N2 C7 C6 126.4(5)
N2 C7 C8 114.0(4)
C6 C7 C8 119.3(4)
C23 C18 C19 120.9(5)
C23 C18 S1 116.7(4)
C19 C18 S1 122.4(4)
C19 C20 C21 121.3(5)
C19 C20 H25 119.3
C21 C20 H25 119.3
C16 C8 C7 109.2(4)
C16 C8 C17 110.3(4)
C7 C8 C17 105.3(4)
C16 C8 C9 111.8(4)
C7 C8 C9 99.8(4)
C17 C8 C9 119.3(4)
C18 C23 C22 118.9(5)
C18 C23 H28 120.6
C22 C23 H28 120.6
C22 C21 C20 117.2(5)
C22 C21 C24 122.5(5)
C20 C21 C24 120.3(6)
N1 C17 C8 107.4(4)
N1 C17 H00A 110.2
C8 C17 H00A 110.2
N1 C17 H00B 110.2
C8 C17 H00B 110.2
H00A C17 H00B 108.5
C4 C5 C6 120.9(5)
C4 C5 H6 119.5
C6 C5 H6 119.5
C6 C1 C2 120.5(5)
C6 C1 N1 118.9(4)
C2 C1 N1 120.5(4)
C15 C10 C11 118.5(6)
C15 C10 C9 119.6(5)
C11 C10 C9 121.8(6)
N3 C16 C8 179.5(7)
C23 C22 C21 122.6(5)
C23 C22 H27 118.7
C21 C22 H27 118.7
C4 C3 C2 120.7(5)
C4 C3 H4 119.6
C2 C3 H4 119.6
C3 C2 C1 119.1(5)
C3 C2 H3 120.5
C1 C2 H3 120.5
C5 C4 C3 119.9(5)
C5 C4 H5 120.1
C3 C4 H5 120.1
O3 C9 C10 111.8(5)
O3 C9 C8 104.0(4)
C10 C9 C8 113.9(4)
O3 C9 H10 109.0
C10 C9 H10 109.0
C8 C9 H10 109.0
C13 C14 C15 118.8(9)
C13 C14 H15 120.6
C15 C14 H15 120.6
C10 C11 C12 119.4(9)
C10 C11 H18 120.3
C12 C11 H18 120.3
C14 C15 C10 122.7(7)
C14 C15 Cl1 117.6(7)
C10 C15 Cl1 119.7(5)
C14 C13 C12 121.0(8)
C14 C13 H16 119.5
C12 C13 H16 119.5
C13 C12 C11 119.7(9)
C13 C12 H17 120.2
C11 C12 H17 120.2
C21 C24 H29A 109.5
C21 C24 H29B 109.5
H29A C24 H29B 109.5
C21 C24 H29C 109.5
H29A C24 H29C 109.5
H29B C24 H29C 109.5

loop_
_geom_bond_atom_site_label_1
_geom_bond_atom_site_label_2
_geom_bond_distance
S1 O2 1.423(4)
S1 O1 1.427(4)
S1 N1 1.662(4)
S1 C18 1.773(5)
Cl1 C15 1.757(7)
N1 C1 1.444(6)
N1 C17 1.466(5)
O3 N2 1.407(6)
O3 C9 1.455(7)
C6 C1 1.391(6)
C6 C5 1.409(7)
C6 C7 1.456(7)
N2 C7 1.273(6)
C19 C20 1.378(8)
C19 C18 1.384(7)
C19 H24 0.9300
N3 C16 1.139(7)
C7 C8 1.532(7)
C18 C23 1.372(7)
C20 C21 1.396(8)
C20 H25 0.9300
C8 C16 1.463(7)
C8 C17 1.545(6)
C8 C9 1.562(6)
C23 C22 1.367(9)
C23 H28 0.9300
C21 C22 1.379(9)
C21 C24 1.519(8)
C17 H00A 0.9700
C17 H00B 0.9700
C5 C4 1.363(8)
C5 H6 0.9300
C1 C2 1.393(7)
C10 C15 1.390(9)
C10 C11 1.394(9)
C10 C9 1.492(8)
C22 H27 0.9300
C3 C4 1.386(8)
C3 C2 1.398(8)
C3 H4 0.9300
C2 H3 0.9300
C4 H5 0.9300
C9 H10 0.9800
C14 C13 1.364(14)
C14 C15 1.386(10)
C14 H15 0.9300
C11 C12 1.418(12)
C11 H18 0.9300
C13 C12 1.400(14)
C13 H16 0.9300
C12 H17 0.9300
C24 H29A 0.9600
C24 H29B 0.9600
C24 H29C 0.9600

loop_
_geom_torsion_atom_site_label_1
_geom_torsion_atom_site_label_2
_geom_torsion_atom_site_label_3
_geom_torsion_atom_site_label_4
_geom_torsion
O2 S1 N1 C1 151.4(4)
O1 S1 N1 C1 22.5(4)
C18 S1 N1 C1 -93.7(4)
O2 S1 N1 C17 -14.4(4)
O1 S1 N1 C17 -143.2(4)
C18 S1 N1 C17 100.6(4)
C9 O3 N2 C7 -9.4(6)
O3 N2 C7 C6 174.0(4)
O3 N2 C7 C8 0.8(6)
C1 C6 C7 N2 -162.1(5)
C5 C6 C7 N2 17.1(7)
C1 C6 C7 C8 10.8(6)
C5 C6 C7 C8 -170.0(4)
C20 C19 C18 C23 -2.2(8)
C20 C19 C18 S1 177.3(4)
O2 S1 C18 C23 -62.0(5)
O1 S1 C18 C23 68.0(5)
N1 S1 C18 C23 -176.4(4)
O2 S1 C18 C19 118.5(4)
O1 S1 C18 C19 -111.5(4)
N1 S1 C18 C19 4.1(5)
C18 C19 C20 C21 0.5(9)
N2 C7 C8 C16 -110.3(5)
C6 C7 C8 C16 75.9(5)
N2 C7 C8 C17 131.3(4)
C6 C7 C8 C17 -42.5(5)
N2 C7 C8 C9 7.1(5)
C6 C7 C8 C9 -166.7(4)
C19 C18 C23 C22 2.0(10)
S1 C18 C23 C22 -177.5(5)
C19 C20 C21 C22 1.3(9)
C19 C20 C21 C24 -178.7(6)
C1 N1 C17 C8 -54.9(5)
S1 N1 C17 C8 111.6(4)
C16 C8 C17 N1 -56.3(5)
C7 C8 C17 N1 61.4(4)
C9 C8 C17 N1 172.2(4)
C1 C6 C5 C4 -1.8(7)
C7 C6 C5 C4 179.0(5)
C5 C6 C1 C2 0.5(6)
C7 C6 C1 C2 179.8(4)
C5 C6 C1 N1 -177.0(4)
C7 C6 C1 N1 2.2(6)
C17 N1 C1 C6 21.6(6)
S1 N1 C1 C6 -144.3(3)
C17 N1 C1 C2 -156.0(4)
S1 N1 C1 C2 38.2(6)
C7 C8 C16 N3 31(80)
C17 C8 C16 N3 146(80)
C9 C8 C16 N3 -78(80)
C18 C23 C22 C21 0.0(11)
C20 C21 C22 C23 -1.6(11)
C24 C21 C22 C23 178.4(8)
C4 C3 C2 C1 0.0(8)
C6 C1 C2 C3 0.3(7)
N1 C1 C2 C3 177.8(4)
C6 C5 C4 C3 2.1(8)
C2 C3 C4 C5 -1.2(9)
N2 O3 C9 C10 -110.1(4)
N2 O3 C9 C8 13.3(5)
C15 C10 C9 O3 -161.5(4)
C11 C10 C9 O3 22.1(6)
C15 C10 C9 C8 80.9(6)
C11 C10 C9 C8 -95.5(5)
C16 C8 C9 O3 103.9(5)
C7 C8 C9 O3 -11.5(5)
C17 C8 C9 O3 -125.4(5)
C16 C8 C9 C10 -134.1(5)
C7 C8 C9 C10 110.5(5)
C17 C8 C9 C10 -3.3(7)
C15 C10 C11 C12 -0.9(7)
C9 C10 C11 C12 175.5(5)
C13 C14 C15 C10 0.5(9)
C13 C14 C15 Cl1 -178.2(5)
C11 C10 C15 C14 0.6(7)
C9 C10 C15 C14 -176.0(5)
C11 C10 C15 Cl1 179.3(4)
C9 C10 C15 Cl1 2.8(6)
C15 C14 C13 C12 -1.3(11)
C14 C13 C12 C11 0.9(11)
C10 C11 C12 C13 0.2(9)
